data_4502383
loop_
_publ_author_name
'Tian, Hengfeng'
'Iliff, Hadley A.'
'Moore, Lee J.'
'Oertel, Catherine M.'

_publ_contact_author
; Dr Catherine M. Oertel
Department of Chemistry and Biochemistry
Oberlin College 
Oberlin, OH  44074, USA 
;
_publ_section_title
;
 Structure and Polymorphism in M(ethylenediamine)3MoS4(M = Mn, Co, Ni)
;
_journal_issue 2
_journal_name_full 'Crystal Growth &amp; Design'
_journal_page_first 669
_journal_paper_doi 10.1021/cg901087x
_journal_volume 10
_journal_year 2010
_chemical_formula_moiety 'C6 H24 N6 Ni, Mo S4'
_chemical_formula_sum 'C6 H24 Mo N6 Ni S4'
_chemical_formula_weight 463.20
_chemical_name_systematic
;
 ?
;
_space_group_IT_number 61
_symmetry_cell_setting orthorhombic
_symmetry_space_group_name_Hall '-P 2bc 2ac'
_symmetry_space_group_name_H-M 'P c a b'
_atom_sites_solution_hydrogens geom
_atom_sites_solution_primary direct
_atom_sites_solution_secondary difmap
_audit_creation_method SHELXL-97
_cell_angle_alpha 90.00
_cell_angle_beta 90.00
_cell_angle_gamma 90.00
_cell_formula_units_Z 8
_cell_length_a 14.020(5)
_cell_length_b 14.821(7)
_cell_length_c 16.230(6)
_cell_measurement_reflns_used 4188
_cell_measurement_temperature 100(2)
_cell_measurement_theta_max 30.381
_cell_measurement_theta_min 2.346
_cell_volume 3372(2)
_computing_cell_refinement 'APEX2 v2008.2-4'
_computing_data_collection 'APEX2 v2008.2-4 (Bruker, 2008)'
_computing_data_reduction 'APEX2 v2008.2-4'
_computing_structure_refinement 'SHELXL-97 (Sheldrick, 2008)'
_computing_structure_solution 'SHELXS-97 (Sheldrick, 2008)'
_diffrn_ambient_temperature 100(2)
_diffrn_measured_fraction_theta_full 1.000
_diffrn_measured_fraction_theta_max 1.000
_diffrn_measurement_device_type 'Bruker AXS SMART APEX CCD diffractometer'
_diffrn_measurement_method '\w scans'
_diffrn_radiation_monochromator graphite
_diffrn_radiation_source 'fine-focus sealed tube'
_diffrn_radiation_type MoK\a
_diffrn_radiation_wavelength 0.71073
_diffrn_reflns_av_R_equivalents 0.0657
_diffrn_reflns_av_sigmaI/netI 0.0436
_diffrn_reflns_limit_h_max 18
_diffrn_reflns_limit_h_min -18
_diffrn_reflns_limit_k_max 17
_diffrn_reflns_limit_k_min -19
_diffrn_reflns_limit_l_max 21
_diffrn_reflns_limit_l_min -21
_diffrn_reflns_number 27351
_diffrn_reflns_theta_full 28.28
_diffrn_reflns_theta_max 28.28
_diffrn_reflns_theta_min 2.36
_diffrn_standards_number 0
_exptl_absorpt_coefficient_mu 2.348
_exptl_absorpt_correction_T_max 0.7461
_exptl_absorpt_correction_T_min 0.5848
_exptl_absorpt_correction_type multi-scan
_exptl_absorpt_process_details 'Apex2 v2008.2-4 (Bruker, 2008)'
_exptl_crystal_colour red
_exptl_crystal_density_diffrn 1.825
_exptl_crystal_density_method 'not measured'
_exptl_crystal_description plate
_exptl_crystal_F_000 1888
_exptl_crystal_size_max 0.280
_exptl_crystal_size_mid 0.240
_exptl_crystal_size_min 0.070
_refine_diff_density_max 1.888
_refine_diff_density_min -1.124
_refine_diff_density_rms 0.144
_refine_ls_extinction_method none
_refine_ls_goodness_of_fit_ref 1.032
_refine_ls_hydrogen_treatment constr
_refine_ls_matrix_type full
_refine_ls_number_parameters 163
_refine_ls_number_reflns 4189
_refine_ls_number_restraints 0
_refine_ls_restrained_S_all 1.032
_refine_ls_R_factor_all 0.0718
_refine_ls_R_factor_gt 0.0411
_refine_ls_shift/su_max 0.001
_refine_ls_shift/su_mean 0.000
_refine_ls_structure_factor_coef Fsqd
_refine_ls_weighting_details 'calc w=1/[\s^2^(Fo^2^)+(0.0478P)^2^+6.3008P] where P=(Fo^2^+2Fc^2^)/3'
_refine_ls_weighting_scheme calc
_refine_ls_wR_factor_gt 0.0918
_refine_ls_wR_factor_ref 0.1076
_reflns_number_gt 2934
_reflns_number_total 4189
_reflns_threshold_expression I>2\s(I)
_cod_data_source_file cg901087x_si_001.cif
_cod_data_source_block beta-Ni(en)3MoS4_(2)
_cod_original_cell_volume 3373(2)
_cod_original_sg_symbol_Hall -P2bc2ac
_cod_original_sg_symbol_H-M Pcab
_cod_database_code 4502383
_publ_section_refinement
; H atoms were refined using a riding model, employing HFIX in SHELX.  
C-H distances were fixed at 0.99 angstroms and N-H 
distances at 0.92 angstroms.
;

loop_
_symmetry_equiv_pos_as_xyz
'x, y, z'
'-x, -y+1/2, z+1/2'
'x+1/2, -y, -z+1/2'
'-x+1/2, y+1/2, -z'
'-x, -y, -z'
'x, y-1/2, -z-1/2'
'-x-1/2, y, z-1/2'
'x-1/2, -y-1/2, z'

loop_
_atom_site_label
_atom_site_type_symbol
_atom_site_fract_x
_atom_site_fract_y
_atom_site_fract_z
_atom_site_U_iso_or_equiv
_atom_site_adp_type
_atom_site_occupancy
_atom_site_symmetry_multiplicity
_atom_site_calc_flag
_atom_site_refinement_flags
C4 C 0.8588(3) 0.4419(3) 0.9751(3) 0.0269(10) Uani 1 1 d .
H7A H 0.9028 0.4395 1.0227 0.032 Uiso 1 1 calc R
H7B H 0.8170 0.4953 0.9817 0.032 Uiso 1 1 calc R
N1 N 0.6911(2) 0.3460(2) 0.7287(2) 0.0181(7) Uani 1 1 d .
H10A H 0.7401 0.3579 0.6925 0.022 Uiso 1 1 calc R
H10B H 0.6659 0.2905 0.7159 0.022 Uiso 1 1 calc R
N2 N 0.6258(2) 0.4356(3) 0.8702(2) 0.0213(8) Uani 1 1 d .
H9A H 0.5964 0.4238 0.9197 0.026 Uiso 1 1 calc R
H9B H 0.6464 0.4945 0.8703 0.026 Uiso 1 1 calc R
C2 C 0.5592(3) 0.4197(3) 0.8008(3) 0.0232(9) Uani 1 1 d .
H9C H 0.5117 0.4690 0.7981 0.028 Uiso 1 1 calc R
H9D H 0.5248 0.3621 0.8090 0.028 Uiso 1 1 calc R
C1 C 0.6167(3) 0.4163(3) 0.7213(3) 0.0239(9) Uani 1 1 d .
H10C H 0.5740 0.4022 0.6744 0.029 Uiso 1 1 calc R
H10D H 0.6467 0.4757 0.7109 0.029 Uiso 1 1 calc R
N5 N 0.6570(2) 0.2342(2) 0.8883(2) 0.0190(7) Uani 1 1 d .
H11A H 0.6316 0.2447 0.9397 0.023 Uiso 1 1 calc R
H11B H 0.6076 0.2267 0.8516 0.023 Uiso 1 1 calc R
N6 N 0.8403(2) 0.2402(2) 0.8214(2) 0.0187(7) Uani 1 1 d .
H12A H 0.8683 0.2515 0.7712 0.022 Uiso 1 1 calc R
H12B H 0.8876 0.2365 0.8606 0.022 Uiso 1 1 calc R
C5 C 0.7168(3) 0.1523(3) 0.8901(2) 0.0206(9) Uani 1 1 d .
H12C H 0.6760 0.0980 0.8862 0.025 Uiso 1 1 calc R
H12D H 0.7526 0.1495 0.9426 0.025 Uiso 1 1 calc R
C6 C 0.7859(3) 0.1547(3) 0.8182(3) 0.0216(9) Uani 1 1 d .
H11C H 0.8302 0.1028 0.8215 0.026 Uiso 1 1 calc R
H11D H 0.7504 0.1507 0.7656 0.026 Uiso 1 1 calc R
Mo1 Mo 0.45759(2) 0.17471(3) 0.60542(2) 0.01773(11) Uani 1 1 d .
Ni1 Ni 0.74359(3) 0.34553(4) 0.85176(3) 0.01608(13) Uani 1 1 d .
S3 S 0.54260(8) 0.16089(8) 0.71807(7) 0.0258(3) Uani 1 1 d .
S4 S 0.36467(7) 0.05669(8) 0.59819(7) 0.0233(2) Uani 1 1 d .
S2 S 0.54774(8) 0.17469(9) 0.49716(7) 0.0308(3) Uani 1 1 d .
S1 S 0.36965(9) 0.29662(8) 0.60861(7) 0.0285(3) Uani 1 1 d .
N3 N 0.8478(2) 0.4479(2) 0.8258(2) 0.0219(8) Uani 1 1 d .
H7C H 0.8796 0.4347 0.7777 0.026 Uiso 1 1 calc R
H7D H 0.8187 0.5031 0.8200 0.026 Uiso 1 1 calc R
N4 N 0.8002(2) 0.3588(3) 0.9722(2) 0.0220(8) Uani 1 1 d .
H8A H 0.7514 0.3624 1.0100 0.026 Uiso 1 1 calc R
H8B H 0.8371 0.3094 0.9848 0.026 Uiso 1 1 calc R
C3 C 0.9153(3) 0.4499(4) 0.8958(3) 0.0275(10) Uani 1 1 d .
H8C H 0.9518 0.5071 0.8954 0.033 Uiso 1 1 calc R
H8D H 0.9610 0.3992 0.8913 0.033 Uiso 1 1 calc R

loop_
_atom_site_aniso_label
_atom_site_aniso_U_11
_atom_site_aniso_U_22
_atom_site_aniso_U_33
_atom_site_aniso_U_23
_atom_site_aniso_U_13
_atom_site_aniso_U_12
C4 0.025(2) 0.035(3) 0.021(2) -0.0070(19) -0.0020(17) -0.0104(19)
N1 0.0168(15) 0.020(2) 0.0176(16) 0.0003(14) 0.0013(13) 0.0005(14)
N2 0.0183(17) 0.022(2) 0.0234(18) -0.0002(15) 0.0015(14) 0.0005(14)
C2 0.0140(19) 0.025(3) 0.030(2) 0.0021(19) -0.0019(16) 0.0009(16)
C1 0.021(2) 0.025(3) 0.025(2) 0.0005(19) -0.0054(17) 0.0054(17)
N5 0.0175(16) 0.020(2) 0.0193(17) 0.0016(15) 0.0043(13) -0.0011(14)
N6 0.0181(16) 0.020(2) 0.0178(16) 0.0003(14) 0.0014(13) 0.0016(14)
C5 0.023(2) 0.017(2) 0.021(2) 0.0033(18) -0.0021(16) 0.0010(16)
C6 0.022(2) 0.021(2) 0.022(2) -0.0010(18) 0.0033(16) 0.0010(17)
Mo1 0.01547(17) 0.0194(2) 0.01832(18) 0.00041(15) -0.00107(13) -0.00109(13)
Ni1 0.0141(2) 0.0174(3) 0.0168(2) -0.0003(2) 0.00156(19) -0.0001(2)
S3 0.0250(5) 0.0288(7) 0.0236(5) -0.0016(5) -0.0087(4) -0.0035(5)
S4 0.0190(5) 0.0235(6) 0.0274(6) 0.0039(5) -0.0043(4) -0.0033(4)
S2 0.0241(5) 0.0452(8) 0.0232(6) 0.0007(5) 0.0074(4) -0.0067(5)
S1 0.0379(6) 0.0234(7) 0.0241(6) 0.0000(5) -0.0017(5) 0.0086(5)
N3 0.0237(17) 0.017(2) 0.0253(19) -0.0010(15) 0.0019(14) -0.0039(14)
N4 0.0200(16) 0.024(2) 0.0217(18) -0.0019(16) 0.0038(14) -0.0018(15)
C3 0.018(2) 0.036(3) 0.028(2) -0.003(2) 0.0013(17) -0.0111(19)

loop_
_atom_type_symbol
_atom_type_description
_atom_type_scat_dispersion_real
_atom_type_scat_dispersion_imag
_atom_type_scat_source
C C 0.0033 0.0016 'International Tables Vol C Tables 4.2.6.8 and 6.1.1.4'
H H 0.0000 0.0000 'International Tables Vol C Tables 4.2.6.8 and 6.1.1.4'
Mo Mo -1.6832 0.6857 'International Tables Vol C Tables 4.2.6.8 and 6.1.1.4'
N N 0.0061 0.0033 'International Tables Vol C Tables 4.2.6.8 and 6.1.1.4'
Ni Ni 0.3393 1.1124 'International Tables Vol C Tables 4.2.6.8 and 6.1.1.4'
S S 0.1246 0.1234 'International Tables Vol C Tables 4.2.6.8 and 6.1.1.4'

loop_
_geom_angle_atom_site_label_1
_geom_angle_atom_site_label_2
_geom_angle_atom_site_label_3
_geom_angle
N4 C4 C3 109.1(4)
N4 C4 H7A 109.9
C3 C4 H7A 109.9
N4 C4 H7B 109.9
C3 C4 H7B 109.9
H7A C4 H7B 108.3
C1 N1 Ni1 108.8(2)
C1 N1 H10A 109.9
Ni1 N1 H10A 109.9
C1 N1 H10B 109.9
Ni1 N1 H10B 109.9
H10A N1 H10B 108.3
C2 N2 Ni1 106.3(3)
C2 N2 H9A 110.5
Ni1 N2 H9A 110.5
C2 N2 H9B 110.5
Ni1 N2 H9B 110.5
H9A N2 H9B 108.7
N2 C2 C1 108.4(3)
N2 C2 H9C 110.0
C1 C2 H9C 110.0
N2 C2 H9D 110.0
C1 C2 H9D 110.0
H9C C2 H9D 108.4
N1 C1 C2 109.2(3)
N1 C1 H10C 109.8
C2 C1 H10C 109.8
N1 C1 H10D 109.8
C2 C1 H10D 109.8
H10C C1 H10D 108.3
C5 N5 Ni1 108.6(2)
C5 N5 H11A 110.0
Ni1 N5 H11A 110.0
C5 N5 H11B 110.0
Ni1 N5 H11B 110.0
H11A N5 H11B 108.4
C6 N6 Ni1 107.9(2)
C6 N6 H12A 110.1
Ni1 N6 H12A 110.1
C6 N6 H12B 110.1
Ni1 N6 H12B 110.1
H12A N6 H12B 108.4
N5 C5 C6 109.2(3)
N5 C5 H12C 109.8
C6 C5 H12C 109.8
N5 C5 H12D 109.8
C6 C5 H12D 109.8
H12C C5 H12D 108.3
N6 C6 C5 108.8(3)
N6 C6 H11C 109.9
C5 C6 H11C 109.9
N6 C6 H11D 109.9
C5 C6 H11D 109.9
H11C C6 H11D 108.3
S2 Mo1 S4 107.73(5)
S2 Mo1 S1 110.39(5)
S4 Mo1 S1 109.05(6)
S2 Mo1 S3 111.07(5)
S4 Mo1 S3 107.12(5)
S1 Mo1 S3 111.33(5)
N4 Ni1 N6 92.46(14)
N4 Ni1 N1 174.17(15)
N6 Ni1 N1 90.32(13)
N4 Ni1 N5 91.62(14)
N6 Ni1 N5 81.92(13)
N1 Ni1 N5 93.84(13)
N4 Ni1 N2 95.84(14)
N6 Ni1 N2 168.75(13)
N1 Ni1 N2 82.12(13)
N5 Ni1 N2 90.25(14)
N4 Ni1 N3 81.98(14)
N6 Ni1 N3 92.23(14)
N1 Ni1 N3 92.79(13)
N5 Ni1 N3 171.17(13)
N2 Ni1 N3 96.42(15)
C3 N3 Ni1 107.4(3)
C3 N3 H7C 110.2
Ni1 N3 H7C 110.2
C3 N3 H7D 110.2
Ni1 N3 H7D 110.2
H7C N3 H7D 108.5
C4 N4 Ni1 108.3(3)
C4 N4 H8A 110.0
Ni1 N4 H8A 110.0
C4 N4 H8B 110.0
Ni1 N4 H8B 110.0
H8A N4 H8B 108.4
N3 C3 C4 108.4(3)
N3 C3 H8C 110.0
C4 C3 H8C 110.0
N3 C3 H8D 110.0
C4 C3 H8D 110.0
H8C C3 H8D 108.4

loop_
_geom_bond_atom_site_label_1
_geom_bond_atom_site_label_2
_geom_bond_distance
C4 N4 1.482(6)
C4 C3 1.516(6)
C4 H7A 0.9900
C4 H7B 0.9900
N1 C1 1.479(5)
N1 Ni1 2.129(3)
N1 H10A 0.9200
N1 H10B 0.9200
N2 C2 1.482(5)
N2 Ni1 2.144(4)
N2 H9A 0.9200
N2 H9B 0.9200
C2 C1 1.523(6)
C2 H9C 0.9900
C2 H9D 0.9900
C1 H10C 0.9900
C1 H10D 0.9900
N5 C5 1.476(5)
N5 Ni1 2.133(3)
N5 H11A 0.9200
N5 H11B 0.9200
N6 C6 1.480(5)
N6 Ni1 2.126(3)
N6 H12A 0.9200
N6 H12B 0.9200
C5 C6 1.516(6)
C5 H12C 0.9900
C5 H12D 0.9900
C6 H11C 0.9900
C6 H11D 0.9900
Mo1 S2 2.1644(13)
Mo1 S4 2.1841(13)
Mo1 S1 2.1881(14)
Mo1 S3 2.1921(12)
Ni1 N4 2.118(4)
Ni1 N3 2.148(3)
N3 C3 1.479(5)
N3 H7C 0.9200
N3 H7D 0.9200
N4 H8A 0.9200
N4 H8B 0.9200
C3 H8C 0.9900
C3 H8D 0.9900

loop_
_geom_hbond_atom_site_label_D
_geom_hbond_atom_site_label_H
_geom_hbond_atom_site_label_A
_geom_hbond_distance_DH
_geom_hbond_distance_HA
_geom_hbond_distance_DA
_geom_hbond_angle_DHA
_geom_hbond_site_symmetry_A
N1 H10A S4 0.92 2.65 3.533(4) 162.4 8_665
N1 H10B S3 0.92 2.58 3.449(4) 156.8 .
N2 H9A S2 0.92 2.79 3.583(4) 144.9 2_655
N2 H9A S4 0.92 2.96 3.704(4) 138.8 2_655
N5 H11A S1 0.92 2.81 3.624(4) 148.2 2_655
N5 H11A S2 0.92 2.94 3.631(4) 133.5 2_655
N5 H11B S3 0.92 2.55 3.374(4) 150.0 .
N6 H12A S1 0.92 2.73 3.521(4) 144.2 8_665
N6 H12A S3 0.92 2.90 3.606(4) 134.7 8_665
N6 H12B S2 0.92 2.56 3.397(4) 150.9 7_756
N3 H7C S3 0.92 2.86 3.621(4) 141.3 8_665
N3 H7C S4 0.92 2.92 3.703(4) 143.3 8_665
N4 H8A S4 0.92 2.48 3.331(4) 154.3 2_655
N4 H8B S2 0.92 2.58 3.487(4) 170.8 7_756
